data_7126982
loop_
_publ_author_name
'Liu, Jin-Hua'
'Lin, Li-Dan'
'Wang, Guo-Qiang'
'Li, Ling-Yun'
'Sun, Yan-Qiong'
'Li, Xin-Xiong'
'Zheng, Shou-Tian'

_publ_section_title
;
 All-inorganic open frameworks based on gigantic four-shell
 Ln@W<sub>8</sub>@Ln<sub>8</sub>@(SiW<sub>12</sub>)<sub>6</sub> clusters.
;
_journal_issue 71
_journal_name_full 'Chemical communications (Cambridge, England)'
_journal_page_first 10305
_journal_page_last 10308
_journal_paper_doi 10.1039/d0cc04070c
_journal_volume 56
_journal_year 2020
_chemical_formula_sum 'H129 La9 O240 Si3 W44'
_chemical_formula_weight 13393.88
_space_group_crystal_system cubic
_space_group_IT_number 226
_space_group_name_Hall '-F 4a 2 3'
_space_group_name_H-M_alt 'F m -3 c'
_audit_creation_method SHELXL-2014/7
_audit_update_record
;
2020-07-09 deposited with the CCDC.	2020-07-24 downloaded from the CCDC.
;
_cell_angle_alpha 90
_cell_angle_beta 90
_cell_angle_gamma 90
_cell_formula_units_Z 8
_cell_length_a 37.5612(3)
_cell_length_b 37.5612(3)
_cell_length_c 37.5612(3)
_cell_measurement_reflns_used 41565
_cell_measurement_temperature 175(2)
_cell_measurement_theta_max 25.031
_cell_measurement_theta_min 3.068
_cell_volume 52993.0(7)
_computing_structure_refinement 'SHELXL-2014/7 (Sheldrick, 2014)'
_diffrn_ambient_temperature 175(2)
_diffrn_measured_fraction_theta_full 0.998
_diffrn_measured_fraction_theta_max 0.998
_diffrn_measurement_device_type 'Bruker APEX II'
_diffrn_measurement_method 'Omega scan'
_diffrn_radiation_type MoK\a
_diffrn_radiation_wavelength 0.71073
_diffrn_reflns_av_R_equivalents 0.0337
_diffrn_reflns_av_unetI/netI 0.0131
_diffrn_reflns_Laue_measured_fraction_full 0.998
_diffrn_reflns_Laue_measured_fraction_max 0.998
_diffrn_reflns_limit_h_max 44
_diffrn_reflns_limit_h_min -32
_diffrn_reflns_limit_k_max 41
_diffrn_reflns_limit_k_min -43
_diffrn_reflns_limit_l_max 42
_diffrn_reflns_limit_l_min -35
_diffrn_reflns_number 38112
_diffrn_reflns_point_group_measured_fraction_full 0.998
_diffrn_reflns_point_group_measured_fraction_max 0.998
_diffrn_reflns_theta_full 25.031
_diffrn_reflns_theta_max 25.031
_diffrn_reflns_theta_min 2.425
_exptl_absorpt_coefficient_mu 20.543
_exptl_absorpt_correction_T_max 0.2586
_exptl_absorpt_correction_T_min 0.2101
_exptl_absorpt_correction_type multi-scan
_exptl_crystal_colour white
_exptl_crystal_density_diffrn 3.358
_exptl_crystal_density_method 'not measured'
_exptl_crystal_description block
_exptl_crystal_F_000 46880
_exptl_crystal_size_max 0.26
_exptl_crystal_size_mid 0.25
_exptl_crystal_size_min 0.24
_platon_squeeze_details ' ?'
_refine_diff_density_max 3.023
_refine_diff_density_min -2.312
_refine_diff_density_rms 0.222
_refine_ls_extinction_method none
_refine_ls_goodness_of_fit_ref 1.099
_refine_ls_hydrogen_treatment undef
_refine_ls_matrix_type full
_refine_ls_number_parameters 112
_refine_ls_number_reflns 2067
_refine_ls_number_restraints 74
_refine_ls_restrained_S_all 1.113
_refine_ls_R_factor_all 0.0346
_refine_ls_R_factor_gt 0.0319
_refine_ls_shift/su_max 0.000
_refine_ls_shift/su_mean 0.000
_refine_ls_structure_factor_coef Fsqd
_refine_ls_weighting_details 'w=1/[\s^2^(Fo^2^)+(0.0430P)^2^+4146.2720P] where P=(Fo^2^+2Fc^2^)/3'
_refine_ls_weighting_scheme calc
_refine_ls_wR_factor_gt 0.0900
_refine_ls_wR_factor_ref 0.0916
_reflns_Friedel_coverage 0.000
_reflns_number_gt 1941
_reflns_number_total 2067
_reflns_threshold_expression 'I > 2\s(I)'
_cod_data_source_file d0cc04070c3.cif
_cod_data_source_block 1
_cod_depositor_comments 'Adding full bibliography for 7126982.cif.'
_cod_original_cell_volume 52993.0(13)
_cod_original_sg_symbol_Hall '-F 4c 2 3'
_cod_database_code 7126982
_shelx_shelxl_version_number 2014/7
_shelx_space_group_comment
;
The symmetry employed for this shelxl refinement is uniquely defined
by the following loop, which should always be used as a source of
symmetry information in preference to the above space-group names.
They are only intended as comments.
;
_shelx_estimated_absorpt_t_min 0.2101
_shelx_estimated_absorpt_t_max 0.2586

loop_
_space_group_symop_operation_xyz
'x, y, z'
'-x, -y, z'
'-x, y, -z'
'x, -y, -z'
'z, x, y'
'z, -x, -y'
'-z, -x, y'
'-z, x, -y'
'y, z, x'
'-y, z, -x'
'y, -z, -x'
'-y, -z, x'
'y+1/2, x+1/2, -z+1/2'
'-y+1/2, -x+1/2, -z+1/2'
'y+1/2, -x+1/2, z+1/2'
'-y+1/2, x+1/2, z+1/2'
'x+1/2, z+1/2, -y+1/2'
'-x+1/2, z+1/2, y+1/2'
'-x+1/2, -z+1/2, -y+1/2'
'x+1/2, -z+1/2, y+1/2'
'z+1/2, y+1/2, -x+1/2'
'z+1/2, -y+1/2, x+1/2'
'-z+1/2, y+1/2, x+1/2'
'-z+1/2, -y+1/2, -x+1/2'
'x, y+1/2, z+1/2'
'-x, -y+1/2, z+1/2'
'-x, y+1/2, -z+1/2'
'x, -y+1/2, -z+1/2'
'z, x+1/2, y+1/2'
'z, -x+1/2, -y+1/2'
'-z, -x+1/2, y+1/2'
'-z, x+1/2, -y+1/2'
'y, z+1/2, x+1/2'
'-y, z+1/2, -x+1/2'
'y, -z+1/2, -x+1/2'
'-y, -z+1/2, x+1/2'
'y+1/2, x+1, -z+1'
'-y+1/2, -x+1, -z+1'
'y+1/2, -x+1, z+1'
'-y+1/2, x+1, z+1'
'x+1/2, z+1, -y+1'
'-x+1/2, z+1, y+1'
'-x+1/2, -z+1, -y+1'
'x+1/2, -z+1, y+1'
'z+1/2, y+1, -x+1'
'z+1/2, -y+1, x+1'
'-z+1/2, y+1, x+1'
'-z+1/2, -y+1, -x+1'
'x+1/2, y, z+1/2'
'-x+1/2, -y, z+1/2'
'-x+1/2, y, -z+1/2'
'x+1/2, -y, -z+1/2'
'z+1/2, x, y+1/2'
'z+1/2, -x, -y+1/2'
'-z+1/2, -x, y+1/2'
'-z+1/2, x, -y+1/2'
'y+1/2, z, x+1/2'
'-y+1/2, z, -x+1/2'
'y+1/2, -z, -x+1/2'
'-y+1/2, -z, x+1/2'
'y+1, x+1/2, -z+1'
'-y+1, -x+1/2, -z+1'
'y+1, -x+1/2, z+1'
'-y+1, x+1/2, z+1'
'x+1, z+1/2, -y+1'
'-x+1, z+1/2, y+1'
'-x+1, -z+1/2, -y+1'
'x+1, -z+1/2, y+1'
'z+1, y+1/2, -x+1'
'z+1, -y+1/2, x+1'
'-z+1, y+1/2, x+1'
'-z+1, -y+1/2, -x+1'
'x+1/2, y+1/2, z'
'-x+1/2, -y+1/2, z'
'-x+1/2, y+1/2, -z'
'x+1/2, -y+1/2, -z'
'z+1/2, x+1/2, y'
'z+1/2, -x+1/2, -y'
'-z+1/2, -x+1/2, y'
'-z+1/2, x+1/2, -y'
'y+1/2, z+1/2, x'
'-y+1/2, z+1/2, -x'
'y+1/2, -z+1/2, -x'
'-y+1/2, -z+1/2, x'
'y+1, x+1, -z+1/2'
'-y+1, -x+1, -z+1/2'
'y+1, -x+1, z+1/2'
'-y+1, x+1, z+1/2'
'x+1, z+1, -y+1/2'
'-x+1, z+1, y+1/2'
'-x+1, -z+1, -y+1/2'
'x+1, -z+1, y+1/2'
'z+1, y+1, -x+1/2'
'z+1, -y+1, x+1/2'
'-z+1, y+1, x+1/2'
'-z+1, -y+1, -x+1/2'
'-x, -y, -z'
'x, y, -z'
'x, -y, z'
'-x, y, z'
'-z, -x, -y'
'-z, x, y'
'z, x, -y'
'z, -x, y'
'-y, -z, -x'
'y, -z, x'
'-y, z, x'
'y, z, -x'
'-y-1/2, -x-1/2, z-1/2'
'y-1/2, x-1/2, z-1/2'
'-y-1/2, x-1/2, -z-1/2'
'y-1/2, -x-1/2, -z-1/2'
'-x-1/2, -z-1/2, y-1/2'
'x-1/2, -z-1/2, -y-1/2'
'x-1/2, z-1/2, y-1/2'
'-x-1/2, z-1/2, -y-1/2'
'-z-1/2, -y-1/2, x-1/2'
'-z-1/2, y-1/2, -x-1/2'
'z-1/2, -y-1/2, -x-1/2'
'z-1/2, y-1/2, x-1/2'
'-x, -y+1/2, -z+1/2'
'x, y+1/2, -z+1/2'
'x, -y+1/2, z+1/2'
'-x, y+1/2, z+1/2'
'-z, -x+1/2, -y+1/2'
'-z, x+1/2, y+1/2'
'z, x+1/2, -y+1/2'
'z, -x+1/2, y+1/2'
'-y, -z+1/2, -x+1/2'
'y, -z+1/2, x+1/2'
'-y, z+1/2, x+1/2'
'y, z+1/2, -x+1/2'
'-y-1/2, -x, z'
'y-1/2, x, z'
'-y-1/2, x, -z'
'y-1/2, -x, -z'
'-x-1/2, -z, y'
'x-1/2, -z, -y'
'x-1/2, z, y'
'-x-1/2, z, -y'
'-z-1/2, -y, x'
'-z-1/2, y, -x'
'z-1/2, -y, -x'
'z-1/2, y, x'
'-x+1/2, -y, -z+1/2'
'x+1/2, y, -z+1/2'
'x+1/2, -y, z+1/2'
'-x+1/2, y, z+1/2'
'-z+1/2, -x, -y+1/2'
'-z+1/2, x, y+1/2'
'z+1/2, x, -y+1/2'
'z+1/2, -x, y+1/2'
'-y+1/2, -z, -x+1/2'
'y+1/2, -z, x+1/2'
'-y+1/2, z, x+1/2'
'y+1/2, z, -x+1/2'
'-y, -x-1/2, z'
'y, x-1/2, z'
'-y, x-1/2, -z'
'y, -x-1/2, -z'
'-x, -z-1/2, y'
'x, -z-1/2, -y'
'x, z-1/2, y'
'-x, z-1/2, -y'
'-z, -y-1/2, x'
'-z, y-1/2, -x'
'z, -y-1/2, -x'
'z, y-1/2, x'
'-x+1/2, -y+1/2, -z'
'x+1/2, y+1/2, -z'
'x+1/2, -y+1/2, z'
'-x+1/2, y+1/2, z'
'-z+1/2, -x+1/2, -y'
'-z+1/2, x+1/2, y'
'z+1/2, x+1/2, -y'
'z+1/2, -x+1/2, y'
'-y+1/2, -z+1/2, -x'
'y+1/2, -z+1/2, x'
'-y+1/2, z+1/2, x'
'y+1/2, z+1/2, -x'
'-y, -x, z-1/2'
'y, x, z-1/2'
'-y, x, -z-1/2'
'y, -x, -z-1/2'
'-x, -z, y-1/2'
'x, -z, -y-1/2'
'x, z, y-1/2'
'-x, z, -y-1/2'
'-z, -y, x-1/2'
'-z, y, -x-1/2'
'z, -y, -x-1/2'
'z, y, x-1/2'

loop_
_atom_site_label
_atom_site_type_symbol
_atom_site_fract_x
_atom_site_fract_y
_atom_site_fract_z
_atom_site_U_iso_or_equiv
_atom_site_adp_type
_atom_site_occupancy
_atom_site_site_symmetry_order
_atom_site_calc_flag
_atom_site_refinement_flags_posn
_atom_site_refinement_flags_adp
_atom_site_refinement_flags_occupancy
_atom_site_disorder_assembly
_atom_site_disorder_group
La1 La 0.0000 0.0000 0.0000 0.0152(5) Uani 1 24 d S T P . .
La2 La 0.09878(2) 0.09878(2) 0.09878(2) 0.0176(2) Uani 1 3 d S T P . .
W1 W 0.04938(2) 0.04499(2) 0.18486(2) 0.02897(15) Uani 1 1 d . . . . .
W2 W 0.09427(2) 0.0000 0.24580(2) 0.0328(2) Uani 0.8145 2 d DS T P . .
W2A W 0.12169(9) 0.0000 0.25378(11) 0.0429(9) Uani 0.1855 2 d DS TU P . .
W3 W 0.05994(2) 0.0000 0.08575(2) 0.01925(19) Uani 0.6667 2 d S T P . .
Si1 Si 0.0000 0.0000 0.2500 0.0205(14) Uani 1 8 d S T P . .
O1 O 0.0619(2) 0.0000 0.0375(2) 0.027(2) Uani 1 2 d S TU P . .
O1W O 0.1428(3) 0.0172(3) 0.1542(3) 0.077(3) Uani 1 1 d . U . . .
O2 O 0.09072(18) 0.03523(16) 0.09325(18) 0.0307(15) Uani 1 1 d . U . . .
O2W O 0.13834(13) 0.0000 0.2564(3) 0.0422(16) Uani 1 2 d DS TU P . .
O3 O 0.0656(2) 0.0743(2) 0.15378(19) 0.0422(16) Uani 1 1 d . U . . .
O3W O 0.1419(3) 0.0782(4) 0.1502(3) 0.102(4) Uani 1 1 d . U . . .
O4 O 0.07607(17) 0.03498(18) 0.27937(17) 0.0297(15) Uani 1 1 d . U . . .
O5 O 0.0000 0.0427(2) 0.1713(2) 0.030(2) Uani 1 2 d S TU P . .
O6 O 0.0567(2) 0.0000 0.1597(2) 0.027(2) Uani 1 2 d S TU P . .
O7 O 0.0349(2) 0.0000 0.2243(2) 0.0218(18) Uani 1 2 d S TU P . .
O8 O 0.09332(19) -0.03618(19) 0.20932(18) 0.0347(16) Uani 1 1 d . U . . .

loop_
_atom_site_aniso_label
_atom_site_aniso_U_11
_atom_site_aniso_U_22
_atom_site_aniso_U_33
_atom_site_aniso_U_23
_atom_site_aniso_U_13
_atom_site_aniso_U_12
La1 0.0152(5) 0.0152(5) 0.0152(5) 0.000 0.000 0.000
La2 0.0176(2) 0.0176(2) 0.0176(2) -0.00178(18) -0.00178(18) -0.00178(18)
W1 0.0429(3) 0.0281(2) 0.0159(2) -0.00010(14) 0.00770(16) -0.00381(16)
W2 0.0309(4) 0.0468(5) 0.0206(4) 0.000 0.0033(3) 0.000
W2A 0.0291(16) 0.0591(18) 0.0405(16) 0.000 0.0014(15) 0.000
W3 0.0208(4) 0.0209(4) 0.0161(4) 0.000 0.0015(3) 0.000
Si1 0.026(2) 0.026(2) 0.010(3) 0.000 0.000 0.000
O1 0.025(4) 0.037(5) 0.018(4) 0.000 0.008(3) 0.000
O1W 0.062(6) 0.080(6) 0.088(7) 0.045(5) -0.028(5) -0.025(5)
O2 0.038(4) 0.018(3) 0.037(4) -0.003(3) 0.004(3) -0.003(3)
O2W 0.050(4) 0.050(3) 0.027(3) 0.000 0.004(3) 0.000
O3 0.050(4) 0.050(3) 0.027(3) 0.000 0.004(3) 0.000
O3W 0.071(7) 0.182(12) 0.052(6) -0.001(7) -0.026(5) 0.014(8)
O4 0.029(3) 0.038(4) 0.022(3) 0.000(3) 0.002(3) -0.002(3)
O5 0.041(5) 0.030(5) 0.018(4) 0.002(4) 0.000 0.000
O6 0.033(5) 0.030(5) 0.018(4) 0.000 0.006(4) 0.000
O7 0.024(4) 0.026(4) 0.016(3) 0.000 0.006(3) 0.000
O8 0.037(4) 0.044(4) 0.023(3) -0.001(3) 0.000(3) 0.002(3)

loop_
_atom_type_symbol
_atom_type_description
_atom_type_scat_dispersion_real
_atom_type_scat_dispersion_imag
_atom_type_scat_source
O O 0.0106 0.0060 'International Tables Vol C Tables 4.2.6.8 and 6.1.1.4'
W W -0.8490 6.8722 'International Tables Vol C Tables 4.2.6.8 and 6.1.1.4'
La La -0.2871 2.4523 'International Tables Vol C Tables 4.2.6.8 and 6.1.1.4'
Si Si 0.0817 0.0704 'International Tables Vol C Tables 4.2.6.8 and 6.1.1.4'
H H 0.0000 0.0000 'International Tables Vol C Tables 4.2.6.8 and 6.1.1.4'

loop_
_geom_angle_atom_site_label_1
_geom_angle_atom_site_label_2
_geom_angle_atom_site_label_3
_geom_angle
_geom_angle_site_symmetry_1
_geom_angle_site_symmetry_3
_geom_angle_publ_flag
O1 La1 O1 116.32(9) . 105 ?
O1 La1 O1 63.68(9) . 9 ?
O1 La1 O1 180.0(4) 105 9 ?
O1 La1 O1 180.0(4) . 97 ?
O1 La1 O1 63.68(9) 105 97 ?
O1 La1 O1 116.32(9) 9 97 ?
O1 La1 O1 116.32(9) . 101 ?
O1 La1 O1 63.68(9) 105 101 ?
O1 La1 O1 116.32(9) 9 101 ?
O1 La1 O1 63.68(9) 97 101 ?
O1 La1 O1 63.68(9) . 5 ?
O1 La1 O1 116.32(9) 105 5 ?
O1 La1 O1 63.68(9) 9 5 ?
O1 La1 O1 116.32(9) 97 5 ?
O1 La1 O1 180.0(4) 101 5 ?
O1 La1 O1 63.68(9) . 106 ?
O1 La1 O1 117.5(4) 105 106 ?
O1 La1 O1 62.5(4) 9 106 ?
O1 La1 O1 116.32(9) 97 106 ?
O1 La1 O1 63.68(9) 101 106 ?
O1 La1 O1 116.32(9) 5 106 ?
O1 La1 O1 63.68(9) . 6 ?
O1 La1 O1 63.68(9) 105 6 ?
O1 La1 O1 116.32(9) 9 6 ?
O1 La1 O1 116.32(9) 97 6 ?
O1 La1 O1 62.5(4) 101 6 ?
O1 La1 O1 117.5(4) 5 6 ?
O1 La1 O1 63.68(9) 106 6 ?
O1 La1 O1 116.32(9) . 102 ?
O1 La1 O1 116.32(9) 105 102 ?
O1 La1 O1 63.68(9) 9 102 ?
O1 La1 O1 63.68(9) 97 102 ?
O1 La1 O1 117.5(4) 101 102 ?
O1 La1 O1 62.5(4) 5 102 ?
O1 La1 O1 116.32(9) 106 102 ?
O1 La1 O1 180.0(4) 6 102 ?
O1 La1 O1 117.5(4) . 2 ?
O1 La1 O1 116.32(9) 105 2 ?
O1 La1 O1 63.68(9) 9 2 ?
O1 La1 O1 62.5(4) 97 2 ?
O1 La1 O1 63.68(9) 101 2 ?
O1 La1 O1 116.32(9) 5 2 ?
O1 La1 O1 63.68(9) 106 2 ?
O1 La1 O1 116.32(9) 6 2 ?
O1 La1 O1 63.68(9) 102 2 ?
O1 La1 O1 62.5(4) . 98 ?
O1 La1 O1 63.68(9) 105 98 ?
O1 La1 O1 116.32(9) 9 98 ?
O1 La1 O1 117.5(4) 97 98 ?
O1 La1 O1 116.32(9) 101 98 ?
O1 La1 O1 63.68(9) 5 98 ?
O1 La1 O1 116.32(9) 106 98 ?
O1 La1 O1 63.68(9) 6 98 ?
O1 La1 O1 116.32(9) 102 98 ?
O1 La1 O1 180.0(4) 2 98 ?
O1 La1 O1 116.32(9) . 10 ?
O1 La1 O1 62.5(4) 105 10 ?
O1 La1 O1 117.5(4) 9 10 ?
O1 La1 O1 63.68(9) 97 10 ?
O1 La1 O1 116.32(9) 101 10 ?
O1 La1 O1 63.68(9) 5 10 ?
O1 La1 O1 180.0(4) 106 10 ?
O1 La1 O1 116.32(9) 6 10 ?
O1 La1 O1 63.68(9) 102 10 ?
O1 La1 O1 116.32(9) 2 10 ?
O1 La1 O1 63.68(9) 98 10 ?
O2 La2 O2 77.3(3) 9 5 ?
O2 La2 O2 77.3(3) 9 . ?
O2 La2 O2 77.3(3) 5 . ?
O2 La2 O3 69.9(2) 9 9 ?
O2 La2 O3 65.9(2) 5 9 ?
O2 La2 O3 134.8(2) . 9 ?
O2 La2 O3 134.8(2) 9 5 ?
O2 La2 O3 69.9(2) 5 5 ?
O2 La2 O3 65.9(2) . 5 ?
O3 La2 O3 119.947(13) 9 5 ?
O2 La2 O3 65.9(2) 9 . ?
O2 La2 O3 134.8(2) 5 . ?
O2 La2 O3 69.9(2) . . ?
O3 La2 O3 119.944(14) 9 . ?
O3 La2 O3 119.950(13) 5 . ?
O2 La2 O3W 81.3(4) 9 9 ?
O2 La2 O3W 132.3(3) 5 9 ?
O2 La2 O3W 137.8(3) . 9 ?
O3 La2 O3W 66.8(3) 9 9 ?
O3 La2 O3W 143.9(4) 5 9 ?
O3 La2 O3W 68.2(3) . 9 ?
O2 La2 O3W 137.8(3) 9 5 ?
O2 La2 O3W 81.3(4) 5 5 ?
O2 La2 O3W 132.3(3) . 5 ?
O3 La2 O3W 68.2(3) 9 5 ?
O3 La2 O3W 66.8(3) 5 5 ?
O3 La2 O3W 143.9(4) . 5 ?
O3W La2 O3W 86.9(5) 9 5 ?
O2 La2 O3W 132.3(3) 9 . ?
O2 La2 O3W 137.8(3) 5 . ?
O2 La2 O3W 81.4(4) . . ?
O3 La2 O3W 143.9(4) 9 . ?
O3 La2 O3W 68.2(3) 5 . ?
O3 La2 O3W 66.8(3) . . ?
O3W La2 O3W 86.9(5) 9 . ?
O3W La2 O3W 86.9(5) 5 . ?
O3 W1 O4 101.1(3) . 85_445 ?
O3 W1 O8 97.6(3) . 99 ?
O4 W1 O8 90.7(3) 85_445 99 ?
O3 W1 O5 100.9(4) . . ?
O4 W1 O5 86.5(3) 85_445 . ?
O8 W1 O5 161.5(3) 99 . ?
O3 W1 O6 100.1(3) . . ?
O4 W1 O6 158.8(3) 85_445 . ?
O8 W1 O6 87.8(3) 99 . ?
O5 W1 O6 88.2(4) . . ?
O3 W1 O7 171.1(3) . . ?
O4 W1 O7 85.8(2) 85_445 . ?
O8 W1 O7 76.6(3) 99 . ?
O5 W1 O7 84.9(3) . . ?
O6 W1 O7 73.2(3) . . ?
W2A W2 O2W 2.7(5) . . ?
W2A W2 O8 102.5(3) . . ?
O2W W2 O8 100.6(4) . . ?
W2A W2 O8 102.5(3) . 99 ?
O2W W2 O8 100.6(4) . 99 ?
O8 W2 O8 89.5(4) . 99 ?
W2A W2 O4 99.0(3) . . ?
O2W W2 O4 100.9(3) . . ?
O8 W2 O4 158.3(3) . . ?
O8 W2 O4 88.7(3) 99 . ?
W2A W2 O4 99.0(3) . 99 ?
O2W W2 O4 100.9(3) . 99 ?
O8 W2 O4 88.7(3) . 99 ?
O8 W2 O4 158.3(3) 99 99 ?
O4 W2 O4 85.0(4) . 99 ?
W2A W2 O7 176.3(3) . . ?
O2W W2 O7 173.6(4) . . ?
O8 W2 O7 75.0(2) . . ?
O8 W2 O7 75.0(2) 99 . ?
O4 W2 O7 83.7(2) . . ?
O4 W2 O7 83.7(2) 99 . ?
O2W W2A W2 172.8(14) . . ?
O2W W2A O4 130.7(9) . . ?
W2 W2A O4 54.4(2) . . ?
O2W W2A O4 130.7(9) . 99 ?
W2 W2A O4 54.4(2) . 99 ?
O4 W2A O4 67.5(3) . 99 ?
O2W W2A O8 123.2(10) . 99 ?
W2 W2A O8 51.7(2) . 99 ?
O4 W2A O8 69.3(2) . 99 ?
O4 W2A O8 106.0(3) 99 99 ?
O2W W2A O8 123.2(10) . . ?
W2 W2A O8 51.7(2) . . ?
O4 W2A O8 106.0(3) . . ?
O4 W2A O8 69.3(2) 99 . ?
O8 W2A O8 68.9(4) 99 . ?
O2 W3 O2 96.1(4) . 99 ?
O2 W3 O1 97.6(3) . . ?
O2 W3 O1 97.6(3) 99 . ?
O7 Si1 O7 110.5(3) 85_445 2 ?
O7 Si1 O7 107.3(6) 85_445 86_445 ?
O7 Si1 O7 110.5(3) 2 86_445 ?
O7 Si1 O7 110.5(3) 85_445 . ?
O7 Si1 O7 107.3(6) 2 . ?
O7 Si1 O7 110.5(3) 86_445 . ?
W3 O1 La1 118.9(4) . . ?
W3 O2 La2 146.1(4) . . ?
W2A O2W W2 4.5(9) . . ?
W1 O3 La2 160.8(4) . . ?
W1 O4 W2 152.3(4) 85_445 . ?
W1 O4 W2A 155.5(4) 85_445 . ?
W2 O4 W2A 26.63(13) . . ?
W1 O5 W1 148.8(5) . 100 ?
W1 O6 W1 119.5(4) . 99 ?
Si1 O7 W1 124.7(3) . 99 ?
Si1 O7 W1 124.7(3) . . ?
W1 O7 W1 93.9(3) 99 . ?
Si1 O7 W2 123.8(4) . . ?
W1 O7 W2 89.9(2) 99 . ?
W1 O7 W2 89.9(2) . . ?
W1 O8 W2 118.5(4) 99 . ?
W1 O8 W2A 144.3(4) 99 . ?
W2 O8 W2A 25.85(12) . . ?

loop_
_geom_bond_atom_site_label_1
_geom_bond_atom_site_label_2
_geom_bond_distance
_geom_bond_site_symmetry_2
_geom_bond_publ_flag
La1 O1 2.718(9) . ?
La1 O1 2.718(9) 105 ?
La1 O1 2.718(9) 9 ?
La1 O1 2.718(9) 97 ?
La1 O1 2.718(9) 101 ?
La1 O1 2.718(9) 5 ?
La1 O1 2.718(9) 106 ?
La1 O1 2.718(9) 6 ?
La1 O1 2.718(9) 102 ?
La1 O1 2.718(9) 2 ?
La1 O1 2.718(9) 98 ?
La1 O1 2.718(9) 10 ?
La2 O2 2.415(6) 9 ?
La2 O2 2.415(6) 5 ?
La2 O2 2.415(6) . ?
La2 O3 2.583(7) 9 ?
La2 O3 2.583(7) 5 ?
La2 O3 2.583(7) . ?
La2 O3W 2.636(10) 9 ?
La2 O3W 2.636(10) 5 ?
La2 O3W 2.636(10) . ?
W1 O3 1.715(8) . ?
W1 O4 1.860(6) 85_445 ?
W1 O8 1.918(7) 99 ?
W1 O5 1.926(2) . ?
W1 O6 1.956(4) . ?
W1 O7 2.312(5) . ?
W2 W2A 1.073(4) . ?
W2 O2W 1.703(4) . ?
W2 O8 1.930(7) . ?
W2 O8 1.930(7) 99 ?
W2 O4 1.945(7) . ?
W2 O4 1.945(7) 99 ?
W2 O7 2.370(9) . ?
W2A O2W 0.633(4) . ?
W2A O4 2.364(7) . ?
W2A O4 2.364(7) 99 ?
W2A O8 2.403(8) 99 ?
W2A O8 2.403(8) . ?
W3 O2 1.780(6) . ?
W3 O2 1.780(6) 99 ?
W3 O1 1.813(9) . ?
Si1 O7 1.629(8) 85_445 ?
Si1 O7 1.629(8) 2 ?
Si1 O7 1.629(8) 86_445 ?
Si1 O7 1.629(8) . ?
O1W O1W 1.295(19) 99 ?
O4 W1 1.860(6) 85_445 ?
O5 W1 1.926(2) 100 ?
O6 W1 1.956(4) 99 ?
O7 W1 2.312(5) 99 ?
O8 W1 1.917(7) 99 ?

loop_
_platon_squeeze_void_nr
_platon_squeeze_void_average_x
_platon_squeeze_void_average_y
_platon_squeeze_void_average_z
_platon_squeeze_void_volume
_platon_squeeze_void_count_electrons
1 0.157 -0.002 0.153 21382.9 794.5
